data_4087064
loop_
_publ_author_name
'Paul, Daniel'
'Heins, Frederik'
'Krupski, Sergei'
'Hepp, Alexander'
'Daniliuc, Constantin G.'
'Klahr, Kevin'
'Neugebauer, Johannes'
'Glorius, Frank'
'Hahn, F. Ekkehardt'

_publ_section_title
;
 Synthesis and Reactivity of Intramolecularly NHC-Stabilized Germylenes
 and Stannylenes
;
_journal_name_full Organometallics
_journal_paper_doi 10.1021/acs.organomet.6b00925
_journal_year 2017
_chemical_formula_sum 'C25 H32 Cl Ge N3 O0.5'
_chemical_formula_weight 490.57
_chemical_name_systematic
; 
 ? 
;
_space_group_crystal_system monoclinic
_space_group_IT_number 14
_space_group_name_Hall '-P 2yn'
_space_group_name_H-M_alt 'P 1 21/n 1'
_symmetry_space_group_name_Hall '-P 2yn'
_symmetry_space_group_name_H-M 'P 1 21/n 1'
_atom_sites_solution_hydrogens geom
_atom_sites_solution_primary direct
_atom_sites_solution_secondary difmap
_audit_creation_method SHELXL-97
_cell_angle_alpha 90.00
_cell_angle_beta 94.3080(10)
_cell_angle_gamma 90.00
_cell_formula_units_Z 8
_cell_length_a 8.21160(10)
_cell_length_b 12.2330(2)
_cell_length_c 48.3221(6)
_cell_measurement_reflns_used 9845
_cell_measurement_temperature 153(2)
_cell_measurement_theta_max 29.443
_cell_measurement_theta_min 2.373
_cell_volume 4840.36(12)
_computing_structure_refinement 'SHELXL-97 (Sheldrick, 1997)'
_computing_structure_solution 'SHELXS-97 (Sheldrick, 1990)'
_diffrn_ambient_temperature 153(2)
_diffrn_measured_fraction_theta_full 0.998
_diffrn_measured_fraction_theta_max 0.998
_diffrn_measurement_device_type 'Bruker APEX-II CCD'
_diffrn_measurement_method 'Omega and Phi scans'
_diffrn_radiation_monochromator 'Goebel mirror'
_diffrn_radiation_source microsource
_diffrn_radiation_type MoK\a
_diffrn_radiation_wavelength 0.71073
_diffrn_reflns_av_R_equivalents 0.0368
_diffrn_reflns_av_sigmaI/netI 0.0329
_diffrn_reflns_limit_h_max 10
_diffrn_reflns_limit_h_min -11
_diffrn_reflns_limit_k_max 16
_diffrn_reflns_limit_k_min -16
_diffrn_reflns_limit_l_max 67
_diffrn_reflns_limit_l_min -67
_diffrn_reflns_number 64438
_diffrn_reflns_theta_full 29.57
_diffrn_reflns_theta_max 29.57
_diffrn_reflns_theta_min 0.85
_exptl_absorpt_coefficient_mu 1.395
_exptl_absorpt_correction_T_max 0.7459
_exptl_absorpt_correction_T_min 0.6449
_exptl_absorpt_correction_type multi-scan
_exptl_absorpt_process_details SADABS-2014/2
_exptl_crystal_colour Colourless
_exptl_crystal_density_diffrn 1.346
_exptl_crystal_density_method 'not measured'
_exptl_crystal_description Block
_exptl_crystal_F_000 2048
_exptl_crystal_size_max 0.42
_exptl_crystal_size_mid 0.25
_exptl_crystal_size_min 0.25
_refine_diff_density_max 2.129
_refine_diff_density_min -0.687
_refine_diff_density_rms 0.081
_refine_ls_extinction_method none
_refine_ls_goodness_of_fit_ref 1.087
_refine_ls_hydrogen_treatment mixed
_refine_ls_matrix_type full
_refine_ls_number_parameters 562
_refine_ls_number_reflns 13573
_refine_ls_number_restraints 0
_refine_ls_restrained_S_all 1.087
_refine_ls_R_factor_all 0.0616
_refine_ls_R_factor_gt 0.0481
_refine_ls_shift/su_max 0.002
_refine_ls_shift/su_mean 0.000
_refine_ls_structure_factor_coef Fsqd
_refine_ls_weighting_details 'calc w=1/[\s^2^(Fo^2^)+(0.0465P)^2^+6.3909P] where P=(Fo^2^+2Fc^2^)/3'
_refine_ls_weighting_scheme calc
_refine_ls_wR_factor_gt 0.1134
_refine_ls_wR_factor_ref 0.1193
_reflns_number_gt 11367
_reflns_number_total 13573
_reflns_threshold_expression >2sigma(I)
_cod_data_source_file om6b00925_si_002.cif
_cod_data_source_block '[3a]'
_cod_depositor_comments
;
The following automatic conversions were performed:

'_exptl_absorpt_correction_type' value 'Multi-scan' changed to
'multi-scan' according to
/usr/data/users/saulius/crontab/automatic-downloads/rss-feeds/ACS/lib/dictionaries/cif_core.dic
dictionary named 'cif_core.dic' version 2.4.2 from 2011-04-26.

Automatic conversion script
Id: cif_fix_values 4268 2015-11-12 08:31:59Z antanas 

2020-07-21
Z value and formula fixed to values more according to usual
chemical conventions.                 miguel
;
_cod_original_formula_sum 'C50 H64 Cl2 Ge2 N6 O'
_cod_original_formula_weight 981.15
_cod_original_formula_units_Z 4
_cod_database_code 4087064

loop_
_symmetry_equiv_pos_as_xyz
'x, y, z'
'-x+1/2, y+1/2, -z+1/2'
'-x, -y, -z'
'x-1/2, -y-1/2, z-1/2'

loop_
_atom_site_label
_atom_site_type_symbol
_atom_site_fract_x
_atom_site_fract_y
_atom_site_fract_z
_atom_site_U_iso_or_equiv
_atom_site_adp_type
_atom_site_occupancy
_atom_site_symmetry_multiplicity
_atom_site_calc_flag
_atom_site_refinement_flags
Ge1A Ge 0.18989(3) 0.75819(2) 0.040329(5) 0.02412(7) Uani 1 1 d .
Cl1A Cl 0.21476(9) 0.94616(6) 0.051826(13) 0.03807(16) Uani 1 1 d .
N1A N -0.1734(2) 0.77818(18) 0.02070(4) 0.0252(4) Uani 1 1 d .
N3A N -0.1446(2) 0.74964(16) 0.06454(4) 0.0229(4) Uani 1 1 d .
N8A N 0.1576(2) 0.77081(18) 0.00131(4) 0.0244(4) Uani 1 1 d .
C2A C -0.0600(3) 0.76602(19) 0.04200(5) 0.0218(4) Uani 1 1 d .
C4A C -0.3104(3) 0.7511(2) 0.05724(6) 0.0320(6) Uani 1 1 d .
H4A H -0.3953 0.7414 0.0693 0.038 Uiso 1 1 calc R
C5A C -0.3282(3) 0.7690(2) 0.02965(6) 0.0327(6) Uani 1 1 d .
H5A H -0.4283 0.7743 0.0185 0.039 Uiso 1 1 calc R
C6A C -0.1388(3) 0.7936(2) -0.00848(5) 0.0291(5) Uani 1 1 d .
H6A1 H -0.2220 0.8427 -0.0177 0.035 Uiso 1 1 calc R
H6A2 H -0.1461 0.7222 -0.0182 0.035 Uiso 1 1 calc R
C7A C 0.0293(3) 0.8419(2) -0.01097(5) 0.0261(5) Uani 1 1 d .
H7A1 H 0.0464 0.8536 -0.0308 0.031 Uiso 1 1 calc R
H7A2 H 0.0360 0.9138 -0.0016 0.031 Uiso 1 1 calc R
C9A C 0.2818(3) 0.7381(2) -0.01562(5) 0.0233(5) Uani 1 1 d .
C10A C 0.3730(3) 0.8148(2) -0.03002(5) 0.0273(5) Uani 1 1 d .
C11A C 0.4897(3) 0.7765(3) -0.04719(5) 0.0339(6) Uani 1 1 d .
H11A H 0.5486 0.8279 -0.0573 0.041 Uiso 1 1 calc R
C12A C 0.5231(3) 0.6660(3) -0.05009(5) 0.0369(7) Uani 1 1 d .
C13A C 0.4355(3) 0.5923(3) -0.03537(6) 0.0341(6) Uani 1 1 d .
H13A H 0.4582 0.5164 -0.0369 0.041 Uiso 1 1 calc R
C14A C 0.3152(3) 0.6259(2) -0.01845(5) 0.0260(5) Uani 1 1 d .
C15A C 0.3500(4) 0.9363(2) -0.02676(6) 0.0374(6) Uani 1 1 d .
H15A H 0.4490 0.9746 -0.0315 0.056 Uiso 1 1 calc R
H15B H 0.3291 0.9527 -0.0075 0.056 Uiso 1 1 calc R
H15C H 0.2570 0.9606 -0.0391 0.056 Uiso 1 1 calc R
C16A C 0.6500(4) 0.6265(4) -0.06903(7) 0.0553(10) Uani 1 1 d .
H16A H 0.6666 0.5477 -0.0665 0.083 Uiso 1 1 calc R
H16B H 0.7532 0.6649 -0.0645 0.083 Uiso 1 1 calc R
H16C H 0.6121 0.6414 -0.0884 0.083 Uiso 1 1 calc R
C17A C 0.2164(4) 0.5411(2) -0.00453(6) 0.0363(6) Uani 1 1 d .
H17A H 0.2410 0.4685 -0.0117 0.054 Uiso 1 1 calc R
H17B H 0.0998 0.5567 -0.0083 0.054 Uiso 1 1 calc R
H17C H 0.2442 0.5429 0.0155 0.054 Uiso 1 1 calc R
C18A C -0.0702(3) 0.72567(19) 0.09204(5) 0.0214(4) Uani 1 1 d .
C19A C -0.0195(3) 0.61931(19) 0.09780(5) 0.0242(5) Uani 1 1 d .
C20A C 0.0540(3) 0.5983(2) 0.12422(5) 0.0282(5) Uani 1 1 d .
H20A H 0.0913 0.5264 0.1287 0.034 Uiso 1 1 calc R
C21A C 0.0739(3) 0.6799(2) 0.14424(5) 0.0285(5) Uani 1 1 d .
C22A C 0.0191(3) 0.7848(2) 0.13751(5) 0.0282(5) Uani 1 1 d .
H22A H 0.0323 0.8408 0.1511 0.034 Uiso 1 1 calc R
C23A C -0.0546(3) 0.81001(19) 0.11147(5) 0.0249(5) Uani 1 1 d .
C24A C -0.0415(4) 0.5294(2) 0.07663(6) 0.0353(6) Uani 1 1 d .
H24A H -0.0031 0.4601 0.0850 0.053 Uiso 1 1 calc R
H24B H 0.0218 0.5464 0.0608 0.053 Uiso 1 1 calc R
H24C H -0.1573 0.5230 0.0703 0.053 Uiso 1 1 calc R
C25A C 0.1542(4) 0.6555(3) 0.17261(6) 0.0426(7) Uani 1 1 d .
H25A H 0.0713 0.6540 0.1862 0.064 Uiso 1 1 calc R
H25B H 0.2349 0.7124 0.1778 0.064 Uiso 1 1 calc R
H25C H 0.2088 0.5843 0.1723 0.064 Uiso 1 1 calc R
C26A C -0.1128(4) 0.9237(2) 0.10473(6) 0.0363(6) Uani 1 1 d .
H26A H -0.0909 0.9706 0.1210 0.054 Uiso 1 1 calc R
H26B H -0.2304 0.9224 0.0995 0.054 Uiso 1 1 calc R
H26C H -0.0551 0.9523 0.0892 0.054 Uiso 1 1 calc R
Ge1B Ge 0.21164(3) 0.43010(2) 0.285284(6) 0.02658(7) Uani 1 1 d .
Cl1B Cl 0.40361(8) 0.52709(7) 0.315296(14) 0.03905(16) Uani 1 1 d .
N3B N -0.0690(2) 0.50917(18) 0.31805(4) 0.0250(4) Uani 1 1 d .
N8B N 0.2199(3) 0.51911(17) 0.25366(4) 0.0267(4) Uani 1 1 d .
N1B N -0.0262(3) 0.62246(17) 0.28539(4) 0.0263(4) Uani 1 1 d .
C2B C 0.0311(3) 0.5303(2) 0.29769(5) 0.0239(5) Uani 1 1 d .
C4B C -0.1890(3) 0.5882(2) 0.31825(6) 0.0342(6) Uani 1 1 d .
H4B H -0.2741 0.5919 0.3305 0.041 Uiso 1 1 calc R
C5B C -0.1621(3) 0.6584(2) 0.29785(6) 0.0350(6) Uani 1 1 d .
H5B H -0.2251 0.7215 0.2929 0.042 Uiso 1 1 calc R
C6B C 0.0378(3) 0.6745(2) 0.26083(5) 0.0303(5) Uani 1 1 d .
H6B1 H 0.0370 0.7548 0.2632 0.036 Uiso 1 1 calc R
H6B2 H -0.0350 0.6565 0.2442 0.036 Uiso 1 1 calc R
C7B C 0.2091(3) 0.6378(2) 0.25622(5) 0.0280(5) Uani 1 1 d .
H7B1 H 0.2442 0.6724 0.2391 0.034 Uiso 1 1 calc R
H7B2 H 0.2842 0.6625 0.2720 0.034 Uiso 1 1 calc R
C9B C 0.2835(3) 0.47377(19) 0.22973(5) 0.0239(5) Uani 1 1 d .
C10B C 0.4424(3) 0.4964(2) 0.22239(5) 0.0271(5) Uani 1 1 d .
C11B C 0.4955(4) 0.4507(2) 0.19818(6) 0.0319(6) Uani 1 1 d .
H11B H 0.6022 0.4675 0.1931 0.038 Uiso 1 1 calc R
C12B C 0.3982(4) 0.3816(2) 0.18128(5) 0.0329(6) Uani 1 1 d .
C13B C 0.2439(4) 0.3573(2) 0.18929(5) 0.0334(6) Uani 1 1 d .
H13B H 0.1769 0.3079 0.1784 0.040 Uiso 1 1 calc R
C14B C 0.1838(3) 0.4031(2) 0.21296(5) 0.0282(5) Uani 1 1 d .
C15B C 0.5562(4) 0.5682(3) 0.24051(6) 0.0395(7) Uani 1 1 d .
H15D H 0.6697 0.5487 0.2378 0.059 Uiso 1 1 calc R
H15E H 0.5353 0.5574 0.2600 0.059 Uiso 1 1 calc R
H15F H 0.5375 0.6450 0.2355 0.059 Uiso 1 1 calc R
C16B C 0.4558(5) 0.3346(3) 0.15489(6) 0.0466(8) Uani 1 1 d .
H16D H 0.3857 0.3611 0.1390 0.070 Uiso 1 1 calc R
H16E H 0.4505 0.2546 0.1556 0.070 Uiso 1 1 calc R
H16F H 0.5687 0.3574 0.1529 0.070 Uiso 1 1 calc R
C17B C 0.0102(4) 0.3784(3) 0.21933(7) 0.0417(7) Uani 1 1 d .
H17D H -0.0459 0.3399 0.2036 0.063 Uiso 1 1 calc R
H17E H -0.0471 0.4470 0.2226 0.063 Uiso 1 1 calc R
H17F H 0.0110 0.3324 0.2359 0.063 Uiso 1 1 calc R
C18B C -0.0572(3) 0.4119(2) 0.33512(5) 0.0256(5) Uani 1 1 d .
C19B C -0.1399(3) 0.3183(2) 0.32515(6) 0.0306(5) Uani 1 1 d .
C20B C -0.1212(4) 0.2245(2) 0.34123(7) 0.0370(6) Uani 1 1 d .
H20B H -0.1761 0.1598 0.3349 0.044 Uiso 1 1 calc R
C21B C -0.0255(4) 0.2216(2) 0.36618(6) 0.0358(6) Uani 1 1 d .
C22B C 0.0501(3) 0.3176(2) 0.37549(6) 0.0329(6) Uani 1 1 d .
H22B H 0.1138 0.3171 0.3927 0.039 Uiso 1 1 calc R
C23B C 0.0360(3) 0.4141(2) 0.36048(5) 0.0279(5) Uani 1 1 d .
C24B C -0.2446(4) 0.3200(3) 0.29816(7) 0.0427(7) Uani 1 1 d .
H24A H -0.2925 0.2475 0.2946 0.064 Uiso 1 1 calc R
H24B H -0.1773 0.3397 0.2830 0.064 Uiso 1 1 calc R
H24C H -0.3320 0.3740 0.2993 0.064 Uiso 1 1 calc R
C25B C -0.0041(5) 0.1168(3) 0.38232(8) 0.0511(9) Uani 1 1 d .
H25D H 0.0681 0.1296 0.3991 0.077 Uiso 1 1 calc R
H25E H 0.0442 0.0613 0.3708 0.077 Uiso 1 1 calc R
H25F H -0.1107 0.0913 0.3876 0.077 Uiso 1 1 calc R
C26B C 0.1180(4) 0.5171(3) 0.37131(6) 0.0383(6) Uani 1 1 d .
H26D H 0.1803 0.5017 0.3890 0.058 Uiso 1 1 calc R
H26E H 0.0351 0.5728 0.3742 0.058 Uiso 1 1 calc R
H26F H 0.1921 0.5439 0.3578 0.058 Uiso 1 1 calc R
O50 O 0.0431(4) 0.3107(3) 0.12547(6) 0.0698(8) Uani 1 1 d .
C51 C -0.1093(6) 0.2168(3) 0.09141(7) 0.0590(11) Uani 1 1 d .
H51A H -0.1427 0.1419 0.0856 0.071 Uiso 1 1 calc R
H51B H -0.0959 0.2620 0.0747 0.071 Uiso 1 1 calc R
C50 C 0.0438(5) 0.2162(3) 0.11080(10) 0.0645(11) Uani 1 1 d .
H50A H 0.0440 0.1524 0.1234 0.077 Uiso 1 1 calc R
H50B H 0.1419 0.2123 0.1001 0.077 Uiso 1 1 calc R
C53 C -0.1168(5) 0.3178(5) 0.13371(9) 0.0858(17) Uani 1 1 d .
H53A H -0.1466 0.3951 0.1368 0.103 Uiso 1 1 calc R
H53B H -0.1267 0.2768 0.1512 0.103 Uiso 1 1 calc R
C52 C -0.2287(5) 0.2677(5) 0.10997(10) 0.0830(16) Uani 1 1 d .
H52A H -0.3020 0.2118 0.1171 0.100 Uiso 1 1 calc R
H52B H -0.2954 0.3247 0.1000 0.100 Uiso 1 1 calc R

loop_
_atom_site_aniso_label
_atom_site_aniso_U_11
_atom_site_aniso_U_22
_atom_site_aniso_U_33
_atom_site_aniso_U_23
_atom_site_aniso_U_13
_atom_site_aniso_U_12
Ge1A 0.01796(12) 0.03558(15) 0.01846(11) 0.00523(10) -0.00113(8) 0.00059(10)
Cl1A 0.0451(4) 0.0420(4) 0.0265(3) -0.0022(3) -0.0013(3) -0.0182(3)
N1A 0.0202(10) 0.0299(11) 0.0250(10) 0.0036(8) -0.0027(7) -0.0004(8)
N3A 0.0188(9) 0.0260(10) 0.0240(9) 0.0033(8) 0.0014(7) 0.0006(8)
N8A 0.0214(10) 0.0334(11) 0.0181(9) 0.0036(8) 0.0001(7) 0.0031(8)
C2A 0.0198(11) 0.0232(11) 0.0220(10) 0.0019(8) -0.0010(8) 0.0002(9)
C4A 0.0191(12) 0.0405(15) 0.0368(14) 0.0076(11) 0.0046(10) 0.0013(10)
C5A 0.0178(12) 0.0431(16) 0.0363(14) 0.0073(11) -0.0038(10) -0.0006(10)
C6A 0.0244(12) 0.0412(14) 0.0205(11) 0.0027(10) -0.0057(9) 0.0001(10)
C7A 0.0262(12) 0.0307(12) 0.0209(11) 0.0046(9) -0.0016(9) 0.0015(10)
C9A 0.0177(10) 0.0342(13) 0.0177(10) 0.0012(9) -0.0010(8) -0.0044(9)
C10A 0.0219(12) 0.0388(14) 0.0204(11) 0.0037(9) -0.0043(8) -0.0103(10)
C11A 0.0225(12) 0.0587(18) 0.0203(11) 0.0041(11) -0.0002(9) -0.0157(12)
C12A 0.0207(12) 0.067(2) 0.0225(12) -0.0083(12) 0.0008(9) -0.0043(12)
C13A 0.0246(13) 0.0466(16) 0.0306(13) -0.0081(11) -0.0016(10) 0.0010(11)
C14A 0.0201(11) 0.0336(13) 0.0237(11) -0.0005(9) -0.0015(8) -0.0027(9)
C15A 0.0385(15) 0.0385(15) 0.0344(14) 0.0072(11) -0.0021(11) -0.0139(12)
C16A 0.0338(16) 0.097(3) 0.0363(16) -0.0173(18) 0.0095(13) -0.0016(18)
C17A 0.0340(15) 0.0308(14) 0.0442(16) 0.0042(11) 0.0047(12) -0.0021(11)
C18A 0.0192(11) 0.0236(11) 0.0216(10) 0.0021(8) 0.0026(8) -0.0001(8)
C19A 0.0259(12) 0.0211(11) 0.0258(11) 0.0002(9) 0.0023(9) -0.0014(9)
C20A 0.0336(13) 0.0218(11) 0.0287(12) 0.0037(9) -0.0012(10) 0.0019(10)
C21A 0.0328(13) 0.0297(13) 0.0227(11) 0.0015(9) 0.0007(9) -0.0023(10)
C22A 0.0352(14) 0.0259(12) 0.0239(11) -0.0029(9) 0.0041(10) -0.0032(10)
C23A 0.0270(12) 0.0200(11) 0.0285(12) 0.0018(9) 0.0071(9) -0.0006(9)
C24A 0.0494(17) 0.0240(12) 0.0318(13) -0.0032(10) -0.0014(12) 0.0021(12)
C25A 0.058(2) 0.0411(16) 0.0271(13) 0.0047(12) -0.0093(12) 0.0011(14)
C26A 0.0487(17) 0.0224(12) 0.0383(15) 0.0005(10) 0.0063(12) 0.0067(12)
Ge1B 0.02944(14) 0.02210(13) 0.02914(14) 0.00694(10) 0.00846(10) 0.00594(10)
Cl1B 0.0264(3) 0.0551(4) 0.0348(3) 0.0113(3) -0.0027(2) 0.0014(3)
N3B 0.0200(10) 0.0288(11) 0.0262(10) -0.0035(8) 0.0011(7) -0.0015(8)
N8B 0.0345(12) 0.0198(10) 0.0262(10) 0.0025(8) 0.0055(8) 0.0006(8)
N1B 0.0234(10) 0.0253(10) 0.0294(10) -0.0011(8) -0.0035(8) 0.0041(8)
C2B 0.0208(11) 0.0252(11) 0.0254(11) -0.0012(9) 0.0000(8) -0.0001(9)
C4B 0.0236(13) 0.0366(15) 0.0427(15) -0.0087(12) 0.0036(10) 0.0050(11)
C5B 0.0236(13) 0.0355(15) 0.0450(16) -0.0060(12) -0.0020(11) 0.0100(11)
C6B 0.0372(14) 0.0239(12) 0.0286(12) 0.0035(9) -0.0049(10) 0.0047(10)
C7B 0.0354(14) 0.0220(11) 0.0266(12) 0.0028(9) 0.0027(10) 0.0010(10)
C9B 0.0290(12) 0.0200(11) 0.0225(11) 0.0032(8) 0.0003(9) 0.0007(9)
C10B 0.0303(13) 0.0247(12) 0.0262(12) 0.0030(9) 0.0014(9) -0.0013(10)
C11B 0.0353(14) 0.0305(13) 0.0309(13) 0.0053(10) 0.0087(10) 0.0015(11)
C12B 0.0480(16) 0.0264(13) 0.0243(12) 0.0020(10) 0.0034(11) 0.0049(11)
C13B 0.0467(16) 0.0261(13) 0.0263(12) -0.0005(10) -0.0045(11) -0.0028(11)
C14B 0.0322(13) 0.0237(12) 0.0283(12) 0.0038(9) -0.0010(10) -0.0029(10)
C15B 0.0324(15) 0.0439(16) 0.0425(16) -0.0083(13) 0.0058(12) -0.0120(12)
C16B 0.071(2) 0.0407(17) 0.0285(14) -0.0031(12) 0.0099(14) 0.0117(16)
C17B 0.0350(15) 0.0413(16) 0.0482(17) 0.0004(13) -0.0018(13) -0.0110(13)
C18B 0.0218(11) 0.0288(12) 0.0270(11) -0.0035(9) 0.0066(9) -0.0024(9)
C19B 0.0255(13) 0.0321(13) 0.0351(13) -0.0105(10) 0.0083(10) -0.0043(10)
C20B 0.0347(15) 0.0276(13) 0.0509(17) -0.0095(12) 0.0168(12) -0.0051(11)
C21B 0.0372(15) 0.0298(13) 0.0429(15) 0.0011(11) 0.0187(12) 0.0044(11)
C22B 0.0319(14) 0.0370(14) 0.0307(13) 0.0014(11) 0.0087(10) 0.0014(11)
C23B 0.0258(12) 0.0317(13) 0.0270(12) -0.0028(10) 0.0067(9) -0.0039(10)
C24B 0.0373(16) 0.0460(17) 0.0438(16) -0.0157(13) -0.0034(12) -0.0079(13)
C25B 0.064(2) 0.0337(16) 0.059(2) 0.0079(14) 0.0265(17) 0.0067(15)
C26B 0.0444(17) 0.0407(16) 0.0290(13) -0.0022(11) -0.0035(11) -0.0126(13)
O50 0.0618(18) 0.077(2) 0.0676(18) 0.0124(15) -0.0150(14) -0.0184(15)
C51 0.103(3) 0.0316(16) 0.0385(17) -0.0003(13) -0.0184(18) 0.0030(18)
C50 0.055(2) 0.048(2) 0.090(3) 0.019(2) -0.004(2) 0.0003(18)
C53 0.066(3) 0.147(5) 0.046(2) -0.025(3) 0.0163(19) -0.054(3)
C52 0.048(2) 0.140(5) 0.060(3) -0.009(3) -0.0014(19) -0.018(3)

loop_
_atom_type_symbol
_atom_type_description
_atom_type_scat_dispersion_real
_atom_type_scat_dispersion_imag
_atom_type_scat_source
C C 0.0033 0.0016 'International Tables Vol C Tables 4.2.6.8 and 6.1.1.4'
H H 0.0000 0.0000 'International Tables Vol C Tables 4.2.6.8 and 6.1.1.4'
N N 0.0061 0.0033 'International Tables Vol C Tables 4.2.6.8 and 6.1.1.4'
O O 0.0106 0.0060 'International Tables Vol C Tables 4.2.6.8 and 6.1.1.4'
Cl Cl 0.1484 0.1585 'International Tables Vol C Tables 4.2.6.8 and 6.1.1.4'
Ge Ge 0.1547 1.8001 'International Tables Vol C Tables 4.2.6.8 and 6.1.1.4'

loop_
_geom_angle_atom_site_label_1
_geom_angle_atom_site_label_2
_geom_angle_atom_site_label_3
_geom_angle
N8A Ge1A C2A 88.27(9)
N8A Ge1A Cl1A 99.07(7)
C2A Ge1A Cl1A 90.82(7)
C2A N1A C5A 110.7(2)
C2A N1A C6A 125.1(2)
C5A N1A C6A 124.1(2)
C2A N3A C4A 110.5(2)
C2A N3A C18A 124.2(2)
C4A N3A C18A 125.2(2)
C9A N8A C7A 117.68(19)
C9A N8A Ge1A 120.08(15)
C7A N8A Ge1A 119.85(16)
N1A C2A N3A 105.4(2)
N1A C2A Ge1A 127.57(17)
N3A C2A Ge1A 126.80(16)
C5A C4A N3A 106.7(2)
C4A C5A N1A 106.8(2)
N1A C6A C7A 111.65(19)
N8A C7A C6A 111.7(2)
C14A C9A N8A 119.1(2)
C14A C9A C10A 118.9(2)
N8A C9A C10A 122.0(2)
C11A C10A C9A 118.9(3)
C11A C10A C15A 119.4(2)
C9A C10A C15A 121.7(2)
C12A C11A C10A 122.4(2)
C13A C12A C11A 118.0(3)
C13A C12A C16A 120.7(3)
C11A C12A C16A 121.4(3)
C12A C13A C14A 121.9(3)
C13A C14A C9A 119.8(2)
C13A C14A C17A 119.3(3)
C9A C14A C17A 120.9(2)
C19A C18A C23A 123.2(2)
C19A C18A N3A 118.2(2)
C23A C18A N3A 118.6(2)
C18A C19A C20A 117.3(2)
C18A C19A C24A 122.0(2)
C20A C19A C24A 120.6(2)
C21A C20A C19A 121.6(2)
C22A C21A C20A 118.7(2)
C22A C21A C25A 120.5(2)
C20A C21A C25A 120.7(2)
C23A C22A C21A 121.9(2)
C22A C23A C18A 117.2(2)
C22A C23A C26A 120.9(2)
C18A C23A C26A 121.9(2)
N8B Ge1B C2B 87.85(9)
N8B Ge1B Cl1B 98.27(7)
C2B Ge1B Cl1B 89.10(7)
C2B N3B C4B 110.1(2)
C2B N3B C18B 123.6(2)
C4B N3B C18B 126.1(2)
C9B N8B C7B 119.1(2)
C9B N8B Ge1B 118.31(16)
C7B N8B Ge1B 120.02(16)
C2B N1B C5B 110.0(2)
C2B N1B C6B 125.6(2)
C5B N1B C6B 124.2(2)
N1B C2B N3B 105.7(2)
N1B C2B Ge1B 127.61(18)
N3B C2B Ge1B 126.26(18)
C5B C4B N3B 106.7(2)
C4B C5B N1B 107.5(2)
N1B C6B C7B 112.5(2)
N8B C7B C6B 111.8(2)
C14B C9B C10B 119.2(2)
C14B C9B N8B 118.5(2)
C10B C9B N8B 122.3(2)
C11B C10B C9B 119.2(2)
C11B C10B C15B 119.9(2)
C9B C10B C15B 120.9(2)
C12B C11B C10B 122.4(3)
C13B C12B C11B 117.8(2)
C13B C12B C16B 120.4(3)
C11B C12B C16B 121.8(3)
C12B C13B C14B 122.0(3)
C13B C14B C9B 119.5(2)
C13B C14B C17B 118.9(2)
C9B C14B C17B 121.5(2)
C23B C18B C19B 122.6(2)
C23B C18B N3B 119.5(2)
C19B C18B N3B 117.8(2)
C20B C19B C18B 117.0(3)
C20B C19B C24B 121.8(3)
C18B C19B C24B 121.2(3)
C19B C20B C21B 122.6(3)
C22B C21B C20B 118.0(3)
C22B C21B C25B 121.4(3)
C20B C21B C25B 120.6(3)
C23B C22B C21B 122.2(3)
C22B C23B C18B 117.5(2)
C22B C23B C26B 120.9(2)
C18B C23B C26B 121.6(2)
C50 O50 C53 104.0(3)
C50 C51 C52 100.4(3)
O50 C50 C51 106.5(3)
O50 C53 C52 106.4(3)
C51 C52 C53 103.2(4)

loop_
_geom_bond_atom_site_label_1
_geom_bond_atom_site_label_2
_geom_bond_distance
Ge1A N8A 1.8906(19)
Ge1A C2A 2.062(2)
Ge1A Cl1A 2.3708(8)
N1A C2A 1.343(3)
N1A C5A 1.378(3)
N1A C6A 1.472(3)
N3A C2A 1.350(3)
N3A C4A 1.380(3)
N3A C18A 1.450(3)
N8A C9A 1.412(3)
N8A C7A 1.457(3)
C4A C5A 1.348(4)
C6A C7A 1.514(4)
C9A C14A 1.409(4)
C9A C10A 1.415(3)
C10A C11A 1.395(4)
C10A C15A 1.508(4)
C11A C12A 1.388(5)
C12A C13A 1.383(4)
C12A C16A 1.517(4)
C13A C14A 1.391(4)
C14A C17A 1.506(4)
C18A C19A 1.388(3)
C18A C23A 1.394(3)
C19A C20A 1.394(3)
C19A C24A 1.504(3)
C20A C21A 1.392(4)
C21A C22A 1.390(4)
C21A C25A 1.506(4)
C22A C23A 1.390(4)
C23A C26A 1.498(3)
Ge1B N8B 1.882(2)
Ge1B C2B 2.047(2)
Ge1B Cl1B 2.3775(8)
N3B C2B 1.353(3)
N3B C4B 1.380(3)
N3B C18B 1.447(3)
N8B C9B 1.417(3)
N8B C7B 1.461(3)
N1B C2B 1.343(3)
N1B C5B 1.379(3)
N1B C6B 1.478(3)
C4B C5B 1.339(4)
C6B C7B 1.508(4)
C9B C14B 1.405(3)
C9B C10B 1.405(4)
C10B C11B 1.396(4)
C10B C15B 1.513(4)
C11B C12B 1.386(4)
C12B C13B 1.385(4)
C12B C16B 1.507(4)
C13B C14B 1.397(4)
C14B C17B 1.511(4)
C18B C23B 1.395(4)
C18B C19B 1.398(4)
C19B C20B 1.388(4)
C19B C24B 1.507(4)
C20B C21B 1.389(5)
C21B C22B 1.388(4)
C21B C25B 1.503(4)
C22B C23B 1.387(4)
C23B C26B 1.504(4)
O50 C50 1.357(5)
O50 C53 1.403(5)
C51 C50 1.511(6)
C51 C52 1.512(6)
C53 C52 1.542(6)
